data_7110082
loop_
_publ_author_name
'Yan-Ping He'
'Yan-Xi Tan'
'Jian Zhang'

_publ_section_title
;
 Tuning a layer to a pillared-layer metal-organic framework for adsorption
 and separation of light hydrocarbons
;
_journal_name_full Chem.Commun.
_journal_page_first 11323
_journal_paper_doi 10.1039/c3cc47286h
_journal_volume 49
_journal_year 2013
_chemical_formula_sum 'C97 H67 N6 O13 Zn3'
_chemical_formula_weight 1720.74
_chemical_name_systematic
; 
 ? 
;
_space_group_IT_number 15
_symmetry_cell_setting monoclinic
_symmetry_space_group_name_Hall '-C 2yc'
_symmetry_space_group_name_H-M 'C 1 2/c 1'
_atom_sites_solution_hydrogens geom
_atom_sites_solution_primary direct
_atom_sites_solution_secondary difmap
_audit_creation_method SHELXL-97
_cell_angle_alpha 90.00
_cell_angle_beta 100.5990(10)
_cell_angle_gamma 90.00
_cell_formula_units_Z 8
_cell_length_a 21.9124(2)
_cell_length_b 36.7010(3)
_cell_length_c 38.7102(4)
_cell_measurement_reflns_used 31901
_cell_measurement_temperature 293(2)
_cell_measurement_theta_max 74.2377
_cell_measurement_theta_min 3.0474
_cell_volume 30599.9(5)
_computing_cell_refinement 'Bruker XSCANS'
_computing_data_collection 'Bruker XSCANS'
_computing_data_reduction 'Bruker SHELXTL'
_computing_molecular_graphics 'Bruker SHELXTL'
_computing_publication_material 'Bruker SHELXTL'
_computing_structure_refinement 'SHELXL-97 (Sheldrick, 1997)'
_computing_structure_solution 'SHELXS-97 (Sheldrick, 1990)'
_diffrn_ambient_temperature 293(2)
_diffrn_detector_area_resol_mean none
_diffrn_measured_fraction_theta_full 0.998
_diffrn_measured_fraction_theta_max 0.998
_diffrn_measurement_device_type 'Bruker P4'
_diffrn_measurement_method '\w scans'
_diffrn_radiation_monochromator graphite
_diffrn_radiation_source 'fine-focus sealed tube'
_diffrn_radiation_type MoK\a
_diffrn_radiation_wavelength 0.71073
_diffrn_reflns_av_R_equivalents 0.0443
_diffrn_reflns_av_sigmaI/netI 0.0431
_diffrn_reflns_limit_h_max 21
_diffrn_reflns_limit_h_min -18
_diffrn_reflns_limit_k_max 35
_diffrn_reflns_limit_k_min -30
_diffrn_reflns_limit_l_max 37
_diffrn_reflns_limit_l_min -37
_diffrn_reflns_number 32294
_diffrn_reflns_theta_full 20.00
_diffrn_reflns_theta_max 20.00
_diffrn_reflns_theta_min 1.41
_diffrn_standards_decay_% none
_diffrn_standards_interval_count none
_diffrn_standards_interval_time none
_diffrn_standards_number none
_exptl_absorpt_coefficient_mu 0.504
_exptl_absorpt_correction_type none
_exptl_absorpt_process_details none
_exptl_crystal_colour yellow
_exptl_crystal_density_diffrn 0.750
_exptl_crystal_density_meas 0.7470(1)
_exptl_crystal_density_method 'not measured'
_exptl_crystal_description block
_exptl_crystal_F_000 7127
_exptl_crystal_size_max 0.26
_exptl_crystal_size_mid 0.22
_exptl_crystal_size_min 0.17
_platon_squeeze_details
;
;
_refine_diff_density_max 0.615
_refine_diff_density_min -0.636
_refine_diff_density_rms 0.075
_refine_ls_extinction_method none
_refine_ls_goodness_of_fit_ref 1.102
_refine_ls_hydrogen_treatment mixed
_refine_ls_matrix_type full
_refine_ls_number_parameters 1046
_refine_ls_number_reflns 14260
_refine_ls_number_restraints 0
_refine_ls_restrained_S_all 1.102
_refine_ls_R_factor_all 0.0910
_refine_ls_R_factor_gt 0.0835
_refine_ls_shift/su_max 0.004
_refine_ls_shift/su_mean 0.000
_refine_ls_structure_factor_coef Fsqd
_refine_ls_weighting_details 'calc w=1/[\s^2^(Fo^2^)+(0.1754P)^2^+30.6576P] where P=(Fo^2^+2Fc^2^)/3'
_refine_ls_weighting_scheme calc
_refine_ls_wR_factor_gt 0.2478
_refine_ls_wR_factor_ref 0.2567
_reflns_number_gt 11791
_reflns_number_total 14260
_reflns_threshold_expression >2sigma(I)
_cod_data_source_file c3cc47286h.txt
_cod_data_source_block 2
_cod_original_sg_symbol_H-M C2/c
_cod_database_code 7110082

loop_
_symmetry_equiv_pos_as_xyz
'x, y, z'
'-x, y, -z+1/2'
'x+1/2, y+1/2, z'
'-x+1/2, y+1/2, -z+1/2'
'-x, -y, -z'
'x, -y, z-1/2'
'-x+1/2, -y+1/2, -z'
'x+1/2, -y+1/2, z-1/2'

loop_
_atom_site_label
_atom_site_type_symbol
_atom_site_fract_x
_atom_site_fract_y
_atom_site_fract_z
_atom_site_U_iso_or_equiv
_atom_site_adp_type
_atom_site_occupancy
_atom_site_symmetry_multiplicity
_atom_site_calc_flag
_atom_site_refinement_flags
Zn1 Zn 1.36950(3) 0.039682(18) 0.031600(18) 0.0628(3) Uani 1 1 d .
Zn3 Zn 0.37437(14) 0.08812(6) 0.11523(9) 0.0605(6) Uani 0.75 1 d P
Zn3' Zn 0.3856(4) 0.0755(3) 0.1182(2) 0.099(3) Uani 0.25 1 d P
Zn4 Zn 0.84229(3) -0.41383(2) 0.211531(19) 0.0716(3) Uani 1 1 d .
N1 N 0.3298(2) -0.24979(18) 0.16977(16) 0.0879(18) Uani 1 1 d .
N2 N 0.8763(2) 0.20115(12) 0.05644(16) 0.0716(15) Uani 1 1 d .
N3 N 1.3863(2) 0.03916(12) -0.01926(13) 0.0592(12) Uani 1 1 d .
N4 N 1.3677(2) -0.06382(13) -0.23899(12) 0.0596(12) Uani 1 1 d .
O1 O 0.7918(4) -0.3594(3) 0.2301(2) 0.221(6) Uani 1 1 d .
O2 O 0.3425(3) 0.13382(13) 0.08699(14) 0.122(2) Uani 1 1 d .
O3 O 0.7968(3) 0.48676(12) 0.02735(14) 0.0920(14) Uani 1 1 d .
O4 O 0.7554(2) -0.4003(2) 0.19456(16) 0.1063(18) Uani 1 1 d .
O5 O 0.3412(3) 0.03857(14) 0.18788(14) 0.0967(15) Uani 1 1 d .
O6 O 0.8976(2) 0.49129(11) 0.04908(11) 0.0758(12) Uani 1 1 d .
O7 O -0.07664(19) -0.38962(11) 0.21186(12) 0.0706(11) Uani 1 1 d .
O8 O 0.3903(2) 0.03807(13) 0.14426(13) 0.0859(13) Uani 1 1 d .
O9 O -0.11300(18) -0.38044(12) 0.15558(12) 0.0726(11) Uani 1 1 d .
O10 O 1.31038(18) 0.06235(11) 0.08314(14) 0.0761(12) Uani 1 1 d .
O11 O 0.44746(19) 0.06799(11) 0.04830(12) 0.0666(10) Uani 1 1 d .
O12 O 0.45986(19) 0.08332(13) 0.10437(12) 0.0802(13) Uani 1 1 d .
O13 O 1.29644(18) 0.07195(10) 0.02585(13) 0.0721(11) Uani 1 1 d .
C1 C 0.303(2) 0.2305(14) 0.1142(13) 0.48(2) Uiso 1 1 d .
C2 C 0.3841(11) 0.2402(7) 0.1131(6) 0.258(9) Uiso 1 1 d .
C3 C 0.2664(10) 0.1750(6) 0.1266(6) 0.268(10) Uiso 1 1 d .
H3B H 0.2637 0.1489 0.1248 0.403 Uiso 1 1 calc R
H3C H 0.2261 0.1854 0.1186 0.403 Uiso 1 1 calc R
H3D H 0.2812 0.1818 0.1506 0.403 Uiso 1 1 calc R
C4 C 0.4137(11) 0.2256(7) 0.0762(6) 0.267(10) Uiso 1 1 d .
C5 C 0.4168(6) 0.1647(4) 0.0517(3) 0.164(4) Uiso 1 1 d .
H5A H 0.4028 0.1399 0.0503 0.247 Uiso 1 1 calc R
H5B H 0.4610 0.1653 0.0596 0.247 Uiso 1 1 calc R
H5C H 0.4067 0.1759 0.0290 0.247 Uiso 1 1 calc R
C6 C 0.3424(6) 0.1672(4) 0.0908(3) 0.136(3) Uiso 1 1 d .
C7 C 0.6782(4) -0.3220(4) 0.2181(3) 0.146(4) Uani 1 1 d .
H7A H 0.7137 -0.3106 0.2302 0.176 Uiso 1 1 calc R
N5 N 0.3056(6) 0.1873(3) 0.1067(4) 0.198(6) Uani 1 1 d .
N6 N 0.3857(4) 0.1852(2) 0.0773(2) 0.126(2) Uiso 1 1 d .
C10 C 1.3926(5) 0.0689(2) -0.0732(2) 0.116(3) Uani 1 1 d .
H10A H 1.3783 0.0876 -0.0889 0.139 Uiso 1 1 calc R
C11 C 0.5804(4) -0.3509(3) 0.1787(3) 0.130(4) Uani 1 1 d .
H11A H 0.5491 -0.3604 0.1616 0.156 Uiso 1 1 calc R
C12 C 0.3054(4) -0.1895(2) 0.1894(2) 0.104(3) Uani 1 1 d .
H12A H 0.2830 -0.2002 0.2049 0.125 Uiso 1 1 calc R
C13 C 1.4340(4) 0.0275(2) -0.14336(19) 0.101(2) Uani 1 1 d .
H13A H 1.4148 0.0383 -0.1643 0.121 Uiso 1 1 calc R
C14 C 1.4631(5) 0.0497(3) -0.1133(2) 0.125(4) Uani 1 1 d .
H14A H 1.4597 0.0752 -0.1201 0.150 Uiso 1 1 calc R
H14B H 1.5069 0.0438 -0.1076 0.150 Uiso 1 1 calc R
C15 C 1.4349(4) 0.0448(2) -0.0803(2) 0.084(2) Uani 1 1 d .
C16 C 1.4361(4) -0.0118(2) -0.13965(19) 0.097(2) Uani 1 1 d .
H16A H 1.4118 -0.0189 -0.1222 0.116 Uiso 1 1 calc R
H16B H 1.4787 -0.0192 -0.1311 0.116 Uiso 1 1 calc R
C17 C 1.4478(4) -0.0384(2) -0.1968(2) 0.105(3) Uani 1 1 d .
H17A H 1.4898 -0.0327 -0.1910 0.126 Uiso 1 1 calc R
C18 C 0.3419(5) -0.0726(2) 0.1950(2) 0.113(3) Uani 1 1 d .
H18A H 0.3317 -0.0839 0.2146 0.135 Uiso 1 1 calc R
C19 C 0.3740(6) -0.1568(2) 0.1463(3) 0.137(4) Uani 1 1 d .
H19A H 0.3995 -0.1464 0.1323 0.164 Uiso 1 1 calc R
C20 C 1.4520(3) 0.0181(2) -0.0571(2) 0.090(2) Uani 1 1 d .
H20A H 1.4811 0.0009 -0.0611 0.108 Uiso 1 1 calc R
C21 C 0.3463(5) -0.0356(2) 0.1949(2) 0.107(3) Uani 1 1 d .
H21A H 0.3392 -0.0223 0.2142 0.128 Uiso 1 1 calc R
C22 C 0.6840(4) -0.3564(3) 0.20435(18) 0.099(3) Uani 1 1 d .
C23 C 0.6368(4) -0.3682(3) 0.1839(3) 0.132(4) Uani 1 1 d .
H23A H 0.6403 -0.3897 0.1717 0.159 Uiso 1 1 calc R
C24 C 0.9231(3) 0.26064(16) 0.0696(2) 0.0777(19) Uani 1 1 d .
H24A H 0.9595 0.2497 0.0810 0.093 Uiso 1 1 calc R
C25 C 0.4952(4) -0.2721(3) 0.2045(3) 0.133(4) Uani 1 1 d .
H25A H 0.5274 -0.2615 0.2203 0.159 Uiso 1 1 calc R
C26 C 1.4253(3) -0.0533(2) -0.2288(2) 0.100(3) Uani 1 1 d .
H26A H 1.4526 -0.0562 -0.2444 0.120 Uiso 1 1 calc R
C27 C 0.3984(3) -0.3017(3) 0.1626(2) 0.106(3) Uani 1 1 d .
H27A H 0.3652 -0.3123 0.1475 0.127 Uiso 1 1 calc R
C28 C 0.3894(3) -0.2691(2) 0.1778(2) 0.085(2) Uani 1 1 d .
C29 C 0.3655(5) -0.1947(2) 0.1456(3) 0.129(4) Uani 1 1 d .
H29A H 0.3825 -0.2089 0.1298 0.155 Uiso 1 1 calc R
C30 C 0.3451(3) -0.1345(2) 0.16751(17) 0.0801(19) Uani 1 1 d .
C31 C 1.3706(4) 0.06524(19) -0.0412(2) 0.101(3) Uani 1 1 d .
H31A H 1.3431 0.0827 -0.0358 0.121 Uiso 1 1 calc R
C32 C 0.8479(4) 0.47312(17) 0.04004(17) 0.0703(17) Uani 1 1 d .
C33 C 0.5670(3) -0.3220(3) 0.19583(17) 0.093(2) Uani 1 1 d .
C34 C 0.0372(3) -0.35688(19) 0.20788(17) 0.0789(19) Uani 1 1 d .
H34A H 0.0333 -0.3692 0.2283 0.095 Uiso 1 1 calc R
C35 C 0.0916(3) -0.33981(18) 0.20605(18) 0.0795(18) Uani 1 1 d .
H35A H 0.1245 -0.3414 0.2250 0.095 Uiso 1 1 calc R
C36 C 0.6225(4) -0.3037(4) 0.2146(3) 0.150(5) Uani 1 1 d .
H36A H 0.6203 -0.2805 0.2240 0.180 Uiso 1 1 calc R
C37 C 0.7469(4) -0.3735(3) 0.2099(2) 0.112(3) Uani 1 1 d .
C38 C 1.3528(4) -0.0441(3) -0.1834(2) 0.131(4) Uani 1 1 d .
H38A H 1.3251 -0.0414 -0.1681 0.157 Uiso 1 1 calc R
C39 C 0.4389(4) -0.2543(3) 0.1981(3) 0.131(3) Uani 1 1 d .
H39A H 0.4353 -0.2315 0.2081 0.157 Uiso 1 1 calc R
C40 C 1.4115(4) -0.03196(17) -0.17393(17) 0.0790(19) Uani 1 1 d .
C41 C 0.1629(3) -0.27016(16) 0.15489(18) 0.0702(16) Uani 1 1 d .
H41A H 0.1262 -0.2602 0.1427 0.084 Uiso 1 1 calc R
C42 C 0.2147(3) -0.3166(2) 0.1922(2) 0.087(2) Uani 1 1 d .
H42A H 0.2141 -0.3384 0.2044 0.104 Uiso 1 1 calc R
C43 C 1.3334(4) -0.0604(3) -0.2151(3) 0.134(4) Uani 1 1 d .
H43A H 1.2932 -0.0696 -0.2199 0.160 Uiso 1 1 calc R
C44 C 0.2710(3) -0.2982(2) 0.1917(2) 0.091(2) Uani 1 1 d .
H44A H 0.3072 -0.3069 0.2056 0.109 Uiso 1 1 calc R
C45 C 0.5062(3) -0.3034(2) 0.18967(18) 0.083(2) Uani 1 1 d .
C46 C 0.4525(4) -0.3188(3) 0.1684(2) 0.112(3) Uani 1 1 d .
H46A H 0.4556 -0.3416 0.1582 0.134 Uiso 1 1 calc R
C47 C 0.3521(3) -0.09450(19) 0.16709(18) 0.0756(18) Uani 1 1 d .
C48 C 0.2172(3) -0.25353(17) 0.15300(19) 0.0784(19) Uani 1 1 d .
H48A H 0.2174 -0.2325 0.1397 0.094 Uiso 1 1 calc R
C49 C 0.8673(3) 0.31553(16) 0.05112(17) 0.0651(16) Uani 1 1 d .
C50 C 0.0484(3) -0.31850(16) 0.14912(18) 0.0705(17) Uani 1 1 d .
H50A H 0.0510 -0.3045 0.1294 0.085 Uiso 1 1 calc R
C51 C 0.8015(3) 0.41103(16) 0.04363(18) 0.0729(18) Uani 1 1 d .
H51A H 0.7628 0.4222 0.0409 0.088 Uiso 1 1 calc R
C52 C 0.9203(3) 0.29843(17) 0.0674(2) 0.0764(19) Uani 1 1 d .
H52A H 0.9548 0.3122 0.0772 0.092 Uiso 1 1 calc R
C53 C 0.2742(3) -0.26818(17) 0.17133(18) 0.0738(17) Uani 1 1 d .
C54 C 1.1376(3) 0.11088(17) 0.08512(18) 0.0733(17) Uani 1 1 d .
H54A H 1.1204 0.1108 0.1054 0.088 Uiso 1 1 calc R
C55 C -0.0058(3) -0.33711(17) 0.15037(17) 0.0695(17) Uani 1 1 d .
H55A H -0.0381 -0.3367 0.1311 0.083 Uiso 1 1 calc R
C56 C 1.4272(3) 0.0160(2) -0.02777(17) 0.0772(18) Uani 1 1 d .
H56A H 1.4399 -0.0031 -0.0124 0.093 Uiso 1 1 calc R
C57 C 0.8180(3) 0.29483(15) 0.03686(18) 0.0688(16) Uani 1 1 d .
H57A H 0.7815 0.3061 0.0261 0.083 Uiso 1 1 calc R
C58 C 0.3708(3) -0.0755(2) 0.13951(19) 0.0793(19) Uani 1 1 d .
H58A H 0.3798 -0.0885 0.1204 0.095 Uiso 1 1 calc R
C59 C 0.3106(4) -0.1518(2) 0.1886(2) 0.095(2) Uani 1 1 d .
H59A H 0.2899 -0.1379 0.2029 0.114 Uiso 1 1 calc R
C60 C 0.9162(3) 0.37787(16) 0.05180(17) 0.0664(16) Uani 1 1 d .
H60A H 0.9554 0.3673 0.0546 0.080 Uiso 1 1 calc R
C61 C 0.8637(3) 0.35590(16) 0.05009(17) 0.0679(16) Uani 1 1 d .
C62 C 0.9714(3) 0.19324(17) 0.0334(2) 0.085(2) Uani 1 1 d .
H62A H 0.9603 0.2128 0.0183 0.102 Uiso 1 1 calc R
C63 C 0.8527(3) 0.43126(16) 0.04486(16) 0.0679(16) Uani 1 1 d .
C64 C 0.7549(2) 0.13032(15) 0.04542(18) 0.0665(16) Uani 1 1 d .
H64A H 0.7450 0.1091 0.0326 0.080 Uiso 1 1 calc R
C65 C 0.8229(2) 0.18181(15) 0.06058(19) 0.0690(17) Uani 1 1 d .
C66 C 0.3612(3) -0.01784(19) 0.16639(15) 0.0702(17) Uani 1 1 d .
C67 C 0.0993(3) -0.31997(15) 0.17626(16) 0.0656(16) Uani 1 1 d .
C68 C 0.3320(3) -0.21085(18) 0.1682(2) 0.0765(18) Uani 1 1 d .
C69 C 0.8069(3) 0.14980(16) 0.04144(19) 0.0711(18) Uani 1 1 d .
H69A H 0.8315 0.1416 0.0259 0.085 Uiso 1 1 calc R
C70 C 1.0049(3) 0.13476(16) 0.07804(17) 0.0655(16) Uani 1 1 d .
H70A H 1.0151 0.1148 0.0928 0.079 Uiso 1 1 calc R
C71 C 0.1599(3) -0.30120(17) 0.17417(16) 0.0702(17) Uani 1 1 d .
C72 C 0.6370(3) 0.12079(17) 0.10284(17) 0.0664(16) Uani 1 1 d .
H72A H 0.6620 0.1290 0.1234 0.080 Uiso 1 1 calc R
C73 C 1.1836(3) 0.10657(16) 0.02490(16) 0.0634(15) Uani 1 1 d .
H73A H 1.1975 0.1040 0.0037 0.076 Uiso 1 1 calc R
C74 C 0.7330(2) 0.17341(15) 0.08739(16) 0.0617(15) Uani 1 1 d .
H74A H 0.7086 0.1813 0.1032 0.074 Uiso 1 1 calc R
C75 C 0.3763(3) -0.03817(17) 0.13978(18) 0.0711(17) Uani 1 1 d .
H75A H 0.3906 -0.0266 0.1214 0.085 Uiso 1 1 calc R
C76 C 0.6213(3) 0.10785(18) 0.04100(17) 0.0691(17) Uani 1 1 d .
H76A H 0.6350 0.1081 0.0196 0.083 Uiso 1 1 calc R
C77 C 0.8062(3) 0.37382(16) 0.04633(18) 0.0706(17) Uani 1 1 d .
H77A H 0.7704 0.3601 0.0457 0.085 Uiso 1 1 calc R
C78 C 0.9101(3) 0.41527(16) 0.04927(16) 0.0663(17) Uani 1 1 d .
H78A H 0.9453 0.4297 0.0506 0.080 Uiso 1 1 calc R
C79 C -0.0124(3) -0.35634(15) 0.18015(15) 0.0611(15) Uani 1 1 d .
C80 C 0.8740(2) 0.23913(15) 0.05532(19) 0.0690(17) Uani 1 1 d .
C81 C 0.9329(3) 0.18193(16) 0.0556(2) 0.0747(19) Uani 1 1 d .
C82 C 0.8209(3) 0.25646(15) 0.03805(19) 0.0731(18) Uani 1 1 d .
H82A H 0.7870 0.2428 0.0272 0.088 Uiso 1 1 calc R
C83 C 1.0269(3) 0.17505(18) 0.0339(2) 0.0789(19) Uani 1 1 d .
H83A H 1.0527 0.1829 0.0189 0.095 Uiso 1 1 calc R
C84 C 0.7848(3) 0.19356(16) 0.08338(18) 0.0676(16) Uani 1 1 d .
H84A H 0.7941 0.2150 0.0960 0.081 Uiso 1 1 calc R
C85 C 0.6580(2) 0.12338(15) 0.07103(16) 0.0593(15) Uani 1 1 d .
C86 C 0.4781(3) 0.07942(15) 0.07566(18) 0.0588(15) Uani 1 1 d .
C87 C 1.1948(3) 0.09468(17) 0.08659(18) 0.0707(17) Uani 1 1 d .
H87A H 1.2171 0.0857 0.1076 0.085 Uiso 1 1 calc R
C88 C 1.0458(3) 0.14551(15) 0.05584(17) 0.0626(15) Uani 1 1 d .
C89 C 0.9510(3) 0.15279(16) 0.07849(19) 0.0705(17) Uani 1 1 d .
H89A H 0.9258 0.1457 0.0942 0.085 Uiso 1 1 calc R
C90 C 0.5426(2) 0.09239(15) 0.07465(16) 0.0580(14) Uani 1 1 d .
C91 C -0.0707(3) -0.37707(16) 0.18250(19) 0.0658(16) Uani 1 1 d .
C92 C 1.1042(2) 0.12715(15) 0.05541(15) 0.0568(14) Uani 1 1 d .
C93 C 0.3651(3) 0.02270(18) 0.16604(16) 0.0626(16) Uani 1 1 d .
C94 C 1.2182(3) 0.09227(14) 0.05525(16) 0.0572(14) Uani 1 1 d .
C95 C 0.7169(2) 0.14204(16) 0.06850(16) 0.0612(15) Uani 1 1 d .
C96 C 0.5643(3) 0.09211(17) 0.04338(17) 0.0651(16) Uani 1 1 d .
H96A H 0.5407 0.0813 0.0236 0.078 Uiso 1 1 calc R
C97 C 0.5798(2) 0.10633(15) 0.10414(16) 0.0603(15) Uani 1 1 d .
H97A H 0.5658 0.1059 0.1254 0.072 Uiso 1 1 calc R
C98 C 1.2799(3) 0.07463(16) 0.0548(2) 0.0644(16) Uani 1 1 d .
C99 C 1.1290(3) 0.12447(16) 0.02553(16) 0.0630(15) Uani 1 1 d .
H99A H 1.1080 0.1352 0.0050 0.076 Uiso 1 1 calc R

loop_
_atom_site_aniso_label
_atom_site_aniso_U_11
_atom_site_aniso_U_22
_atom_site_aniso_U_33
_atom_site_aniso_U_23
_atom_site_aniso_U_13
_atom_site_aniso_U_12
Zn1 0.0505(5) 0.0562(5) 0.0859(5) -0.0136(3) 0.0241(3) 0.0016(3)
Zn3 0.0543(9) 0.0520(8) 0.0784(10) 0.0048(6) 0.0204(6) 0.0007(6)
Zn3' 0.079(5) 0.163(8) 0.061(3) -0.033(5) 0.026(3) -0.054(5)
Zn4 0.0658(5) 0.0801(6) 0.0713(5) 0.0060(4) 0.0192(4) 0.0120(4)
N1 0.046(3) 0.106(5) 0.115(4) 0.025(3) 0.023(3) 0.014(3)
N2 0.034(3) 0.036(3) 0.150(5) -0.002(3) 0.032(3) 0.006(2)
N3 0.060(3) 0.038(3) 0.084(3) -0.008(3) 0.026(2) 0.011(2)
N4 0.058(3) 0.061(3) 0.063(3) -0.004(2) 0.018(2) 0.004(2)
O1 0.137(6) 0.303(12) 0.185(7) -0.104(8) -0.070(6) 0.148(8)
O2 0.201(6) 0.045(3) 0.104(4) -0.008(2) -0.010(4) -0.003(3)
O3 0.109(4) 0.048(3) 0.122(4) -0.004(2) 0.028(3) 0.018(3)
O4 0.062(3) 0.162(6) 0.098(4) 0.018(4) 0.024(3) 0.034(3)
O5 0.126(4) 0.081(3) 0.096(3) -0.010(3) 0.052(3) -0.021(3)
O6 0.103(4) 0.042(2) 0.085(3) -0.007(2) 0.025(2) 0.000(2)
O7 0.073(3) 0.063(2) 0.079(3) 0.014(2) 0.023(2) -0.001(2)
O8 0.088(3) 0.095(4) 0.086(3) 0.001(3) 0.044(3) -0.013(3)
O9 0.048(2) 0.084(3) 0.086(3) 0.017(2) 0.014(2) 0.010(2)
O10 0.036(2) 0.053(2) 0.135(4) 0.000(2) 0.005(2) 0.0071(18)
O11 0.058(2) 0.062(2) 0.088(3) -0.014(2) 0.034(2) -0.015(2)
O12 0.058(3) 0.118(4) 0.070(3) -0.006(2) 0.028(2) -0.025(2)
O13 0.060(2) 0.056(2) 0.108(3) -0.015(2) 0.036(2) 0.0096(19)
C7 0.083(7) 0.236(15) 0.112(7) 0.021(8) -0.004(5) 0.046(8)
N5 0.207(11) 0.097(6) 0.335(16) 0.064(8) 0.168(12) 0.034(6)
C10 0.195(10) 0.063(5) 0.103(6) 0.015(4) 0.062(6) 0.031(6)
C11 0.075(6) 0.166(9) 0.137(7) -0.040(7) -0.014(5) 0.054(6)
C12 0.118(6) 0.085(6) 0.130(6) 0.005(5) 0.074(6) -0.017(5)
C13 0.157(8) 0.078(5) 0.074(4) -0.003(4) 0.037(4) -0.018(5)
C14 0.170(9) 0.114(7) 0.114(6) -0.054(6) 0.085(6) -0.052(6)
C15 0.097(5) 0.063(4) 0.101(5) -0.026(4) 0.040(4) -0.022(4)
C16 0.133(7) 0.086(6) 0.076(5) -0.013(4) 0.034(4) -0.004(5)
C17 0.076(5) 0.117(7) 0.122(6) -0.066(5) 0.022(5) -0.008(4)
C18 0.175(9) 0.086(6) 0.090(5) 0.008(5) 0.059(5) -0.002(6)
C19 0.197(11) 0.072(6) 0.170(9) 0.036(6) 0.108(9) 0.017(6)
C20 0.083(5) 0.090(6) 0.103(6) -0.025(5) 0.033(4) 0.018(4)
C21 0.164(8) 0.092(6) 0.077(5) 0.009(4) 0.056(5) 0.011(5)
C22 0.076(6) 0.163(8) 0.056(4) -0.003(4) 0.006(4) 0.063(6)
C23 0.073(6) 0.212(12) 0.107(6) -0.023(7) 0.004(5) 0.054(7)
C24 0.047(4) 0.047(4) 0.144(6) 0.002(4) 0.029(4) 0.008(3)
C25 0.046(5) 0.137(8) 0.207(11) -0.023(8) 0.004(5) 0.004(5)
C26 0.059(5) 0.133(7) 0.112(6) -0.074(5) 0.026(4) -0.024(4)
C27 0.064(5) 0.110(6) 0.134(7) -0.018(5) -0.009(4) 0.023(5)
C28 0.055(5) 0.099(6) 0.109(5) 0.021(4) 0.034(4) 0.024(4)
C29 0.185(10) 0.082(6) 0.147(8) 0.016(5) 0.105(8) 0.014(6)
C30 0.080(4) 0.096(6) 0.073(4) 0.005(4) 0.035(3) 0.014(4)
C31 0.156(8) 0.051(4) 0.112(6) -0.002(4) 0.067(5) 0.037(4)
C32 0.092(5) 0.046(4) 0.081(4) -0.006(3) 0.036(4) 0.003(4)
C33 0.077(5) 0.139(7) 0.063(4) 0.015(4) 0.015(4) 0.049(5)
C34 0.084(5) 0.081(5) 0.070(4) 0.031(3) 0.010(4) -0.016(4)
C35 0.090(5) 0.069(4) 0.077(4) 0.010(3) 0.007(3) -0.009(4)
C36 0.073(6) 0.241(13) 0.124(7) -0.012(8) -0.015(5) 0.082(7)
C37 0.088(7) 0.172(9) 0.069(5) -0.001(5) -0.001(5) 0.048(7)
C38 0.096(6) 0.205(11) 0.109(6) -0.074(7) 0.067(5) -0.043(6)
C39 0.070(6) 0.118(7) 0.207(11) -0.026(7) 0.031(6) 0.010(5)
C40 0.112(6) 0.055(4) 0.073(4) 0.002(3) 0.023(4) 0.015(4)
C41 0.054(4) 0.056(4) 0.102(4) 0.010(3) 0.019(3) 0.006(3)
C42 0.074(5) 0.078(5) 0.108(5) 0.031(4) 0.018(4) 0.026(4)
C43 0.087(6) 0.194(10) 0.137(8) -0.072(8) 0.066(6) -0.049(6)
C44 0.055(4) 0.085(5) 0.132(6) 0.033(5) 0.016(4) 0.025(4)
C45 0.076(5) 0.106(6) 0.074(4) 0.009(4) 0.034(4) 0.038(4)
C46 0.069(5) 0.140(7) 0.115(6) -0.024(5) -0.010(4) 0.050(5)
C47 0.071(4) 0.074(5) 0.085(5) 0.008(4) 0.023(3) 0.008(3)
C48 0.073(5) 0.054(4) 0.116(5) 0.027(3) 0.038(4) 0.002(3)
C49 0.050(4) 0.049(4) 0.100(4) 0.002(3) 0.025(3) 0.008(3)
C50 0.068(4) 0.060(4) 0.091(4) 0.022(3) 0.038(4) 0.010(3)
C51 0.076(5) 0.047(4) 0.104(5) -0.009(3) 0.038(4) 0.009(3)
C52 0.038(3) 0.052(4) 0.142(6) -0.009(4) 0.021(3) 0.003(3)
C53 0.063(5) 0.062(4) 0.099(5) 0.019(4) 0.021(3) 0.016(3)
C54 0.066(4) 0.076(4) 0.085(4) -0.004(3) 0.034(3) 0.021(3)
C55 0.060(4) 0.070(4) 0.080(4) 0.005(3) 0.018(3) 0.022(3)
C56 0.068(4) 0.092(5) 0.072(4) -0.018(3) 0.014(3) 0.024(4)
C57 0.051(4) 0.041(4) 0.112(5) 0.001(3) 0.008(3) -0.002(3)
C58 0.059(4) 0.094(6) 0.094(5) -0.007(4) 0.041(3) 0.000(3)
C59 0.090(5) 0.088(6) 0.117(6) -0.018(4) 0.045(5) -0.004(4)
C60 0.059(4) 0.050(4) 0.096(4) -0.008(3) 0.030(3) -0.005(3)
C61 0.066(4) 0.048(4) 0.094(4) -0.015(3) 0.027(3) 0.007(3)
C62 0.051(4) 0.051(4) 0.164(7) 0.019(4) 0.049(4) 0.015(3)
C63 0.088(5) 0.043(4) 0.079(4) -0.015(3) 0.032(3) 0.008(4)
C64 0.044(3) 0.048(3) 0.116(5) -0.010(3) 0.037(3) -0.001(3)
C65 0.034(3) 0.042(4) 0.135(5) -0.006(3) 0.025(3) 0.004(3)
C66 0.068(4) 0.082(5) 0.062(4) -0.008(4) 0.017(3) 0.005(3)
C67 0.070(4) 0.047(3) 0.079(4) 0.011(3) 0.010(3) 0.011(3)
C68 0.059(4) 0.056(4) 0.115(5) 0.019(4) 0.018(4) 0.007(3)
C69 0.050(4) 0.051(4) 0.124(5) -0.003(4) 0.047(3) 0.006(3)
C70 0.049(4) 0.056(3) 0.096(4) 0.001(3) 0.025(3) 0.007(3)
C71 0.072(4) 0.062(4) 0.082(4) 0.001(3) 0.028(3) 0.002(3)
C72 0.044(4) 0.074(4) 0.081(4) -0.010(3) 0.011(3) -0.005(3)
C73 0.053(4) 0.069(4) 0.071(4) -0.010(3) 0.019(3) 0.014(3)
C74 0.041(3) 0.055(4) 0.096(4) -0.017(3) 0.028(3) 0.003(3)
C75 0.071(4) 0.064(5) 0.091(4) -0.002(3) 0.047(3) -0.011(3)
C76 0.044(3) 0.086(4) 0.085(4) -0.015(3) 0.032(3) -0.015(3)
C77 0.058(4) 0.050(4) 0.106(5) -0.014(3) 0.019(3) -0.002(3)
C78 0.072(4) 0.049(4) 0.081(4) -0.015(3) 0.023(3) -0.021(3)
C79 0.060(4) 0.053(3) 0.071(4) 0.019(3) 0.015(3) 0.007(3)
C80 0.039(3) 0.037(4) 0.136(5) -0.008(3) 0.032(3) 0.000(3)
C81 0.045(4) 0.053(4) 0.136(6) 0.001(4) 0.045(4) 0.010(3)
C82 0.053(4) 0.037(4) 0.129(5) -0.004(3) 0.016(3) 0.005(3)
C83 0.051(4) 0.069(4) 0.128(5) 0.006(4) 0.046(4) 0.002(3)
C84 0.044(3) 0.050(3) 0.109(5) -0.011(3) 0.015(3) 0.007(3)
C85 0.038(3) 0.051(3) 0.095(4) -0.003(3) 0.027(3) -0.003(3)
C86 0.058(4) 0.051(3) 0.074(4) -0.006(3) 0.028(4) -0.014(3)
C87 0.052(4) 0.073(4) 0.084(4) 0.011(3) 0.006(3) 0.012(3)
C88 0.049(3) 0.047(3) 0.096(4) 0.002(3) 0.021(3) 0.010(3)
C89 0.053(4) 0.048(4) 0.122(5) 0.005(4) 0.045(3) 0.007(3)
C90 0.041(3) 0.056(3) 0.081(4) -0.003(3) 0.022(3) -0.006(3)
C91 0.071(4) 0.050(4) 0.080(5) 0.019(3) 0.025(4) 0.014(3)
C92 0.041(3) 0.050(3) 0.080(4) -0.005(3) 0.014(3) 0.017(3)
C93 0.047(3) 0.084(5) 0.059(4) -0.017(4) 0.017(3) -0.014(3)
C94 0.049(3) 0.050(3) 0.079(4) -0.003(3) 0.028(3) 0.007(3)
C95 0.035(3) 0.064(4) 0.086(4) -0.001(3) 0.014(3) 0.000(3)
C96 0.045(3) 0.073(4) 0.081(4) -0.013(3) 0.023(3) -0.007(3)
C97 0.048(4) 0.063(4) 0.076(4) 0.006(3) 0.028(3) -0.003(3)
C98 0.040(3) 0.047(3) 0.110(5) -0.007(4) 0.022(4) 0.001(3)
C99 0.055(4) 0.062(4) 0.074(4) 0.005(3) 0.018(3) 0.015(3)

loop_
_atom_type_symbol
_atom_type_description
_atom_type_scat_dispersion_real
_atom_type_scat_dispersion_imag
_atom_type_scat_source
C C 0.0033 0.0016 'International Tables Vol C Tables 4.2.6.8 and 6.1.1.4'
H H 0.0000 0.0000 'International Tables Vol C Tables 4.2.6.8 and 6.1.1.4'
N N 0.0061 0.0033 'International Tables Vol C Tables 4.2.6.8 and 6.1.1.4'
O O 0.0106 0.0060 'International Tables Vol C Tables 4.2.6.8 and 6.1.1.4'
Zn Zn 0.2839 1.4301 'International Tables Vol C Tables 4.2.6.8 and 6.1.1.4'

loop_
_geom_angle_atom_site_label_1
_geom_angle_atom_site_label_2
_geom_angle_atom_site_label_3
_geom_angle
_geom_angle_site_symmetry_1
_geom_angle_site_symmetry_3
O6 Zn1 O13 141.3(2) 3_545 .
O6 Zn1 O11 99.42(19) 3_545 1_655
O13 Zn1 O11 110.60(17) . 1_655
O6 Zn1 N3 102.76(17) 3_545 .
O13 Zn1 N3 100.43(19) . .
O11 Zn1 N3 91.24(18) 1_655 .
O6 Zn1 O3 58.26(18) 3_545 3_545
O13 Zn1 O3 87.97(17) . 3_545
O11 Zn1 O3 157.00(18) 1_655 3_545
N3 Zn1 O3 98.80(17) . 3_545
O6 Zn1 C32 29.7(2) 3_545 3_545
O13 Zn1 C32 115.4(2) . 3_545
O11 Zn1 C32 129.1(2) 1_655 3_545
N3 Zn1 C32 100.66(18) . 3_545
O3 Zn1 C32 28.65(19) 3_545 3_545
Zn3' Zn3 O9 111.0(13) . 3
Zn3' Zn3 O10 88.0(12) . 1_455
O9 Zn3 O10 142.4(2) 3 1_455
Zn3' Zn3 O12 63.4(14) . .
O9 Zn3 O12 102.9(2) 3 .
O10 Zn3 O12 114.6(2) 1_455 .
Zn3' Zn3 O2 159.1(14) . .
O9 Zn3 O2 85.8(2) 3 .
O10 Zn3 O2 85.5(2) 1_455 .
O12 Zn3 O2 101.5(3) . .
Zn3' Zn3 O8 27.1(13) . .
O9 Zn3 O8 95.9(2) 3 .
O10 Zn3 O8 86.9(2) 1_455 .
O12 Zn3 O8 88.1(2) . .
O2 Zn3 O8 169.6(3) . .
Zn3 Zn3' O8 144.8(17) . .
Zn3 Zn3' O12 101.6(15) . .
O8 Zn3' O12 110.0(6) . .
Zn3 Zn3' O10 76.7(12) . 1_455
O8 Zn3' O10 99.3(5) . 1_455
O12 Zn3' O10 120.5(5) . 1_455
Zn3 Zn3' O9 55.9(11) . 3
O8 Zn3' O9 102.5(5) . 3
O12 Zn3' O9 100.1(4) . 3
O10 Zn3' O9 123.0(5) 1_455 3
Zn3 Zn3' O2 16.7(12) . .
O8 Zn3' O2 159.7(6) . .
O12 Zn3' O2 90.0(4) . .
O10 Zn3' O2 72.1(3) 1_455 .
O9 Zn3' O2 69.4(3) 3 .
O4 Zn4 O5 98.1(3) . 3_545
O4 Zn4 O7 134.6(2) . 1_655
O5 Zn4 O7 109.5(2) 3_545 1_655
O4 Zn4 N4 119.4(2) . 8_446
O5 Zn4 N4 93.2(2) 3_545 8_446
O7 Zn4 N4 94.78(18) 1_655 8_446
O4 Zn4 O1 55.2(3) . .
O5 Zn4 O1 152.9(3) 3_545 .
O7 Zn4 O1 94.9(3) 1_655 .
N4 Zn4 O1 96.4(3) 8_446 .
O4 Zn4 C37 26.4(3) . .
O5 Zn4 C37 124.3(3) 3_545 .
O7 Zn4 C37 117.9(3) 1_655 .
N4 Zn4 C37 109.5(2) 8_446 .
O1 Zn4 C37 28.8(3) . .
C53 N1 C68 121.2(5) . .
C53 N1 C28 120.3(6) . .
C68 N1 C28 117.1(6) . .
C80 N2 C65 118.8(4) . .
C80 N2 C81 121.3(4) . .
C65 N2 C81 119.8(5) . .
C31 N3 C56 115.2(6) . .
C31 N3 Zn1 123.4(4) . .
C56 N3 Zn1 119.4(4) . .
C43 N4 C26 114.1(6) . .
C43 N4 Zn4 127.3(5) . 8_545
C26 N4 Zn4 118.5(4) . 8_545
C37 O1 Zn4 80.0(6) . .
C6 O2 Zn3 139.0(7) . .
C6 O2 Zn3' 141.6(7) . .
Zn3 O2 Zn3' 4.2(3) . .
C32 O3 Zn1 76.7(4) . 3_455
C37 O4 Zn4 105.9(6) . .
C93 O5 Zn4 140.8(4) . 3_455
C32 O6 Zn1 100.5(4) . 3_455
C91 O7 Zn4 113.6(4) . 1_455
C93 O8 Zn3' 142.7(6) . .
C93 O8 Zn3 134.6(4) . .
Zn3' O8 Zn3 8.1(4) . .
C91 O9 Zn3 134.6(4) . 3_445
C91 O9 Zn3' 122.7(4) . 3_445
Zn3 O9 Zn3' 13.1(3) 3_445 3_445
C98 O10 Zn3 126.1(4) . 1_655
C98 O10 Zn3' 138.4(5) . 1_655
Zn3 O10 Zn3' 15.3(3) 1_655 1_655
C86 O11 Zn1 139.5(4) . 1_455
C86 O12 Zn3' 133.4(5) . .
C86 O12 Zn3 131.2(4) . .
Zn3' O12 Zn3 15.0(3) . .
C98 O13 Zn1 108.1(4) . .
N5 C1 C2 97(3) . .
C4 C2 C1 118(2) . .
N5 C3 H3B 109.5 . .
N5 C3 H3C 109.5 . .
H3B C3 H3C 109.5 . .
N5 C3 H3D 109.5 . .
H3B C3 H3D 109.5 . .
H3C C3 H3D 109.5 . .
N6 C4 C2 93.5(15) . .
N6 C5 H5A 109.5 . .
N6 C5 H5B 109.5 . .
H5A C5 H5B 109.5 . .
N6 C5 H5C 109.5 . .
H5A C5 H5C 109.5 . .
H5B C5 H5C 109.5 . .
O2 C6 N5 128.5(11) . .
O2 C6 N6 115.2(11) . .
N5 C6 N6 116.3(11) . .
C36 C7 C22 123.4(11) . .
C36 C7 H7A 118.3 . .
C22 C7 H7A 118.3 . .
C6 N5 C3 126.4(14) . .
C6 N5 C1 132.5(19) . .
C3 N5 C1 100(2) . .
C6 N6 C5 116.8(10) . .
C6 N6 C4 139.9(13) . .
C5 N6 C4 103.0(12) . .
C15 C10 C31 118.4(7) . .
C15 C10 H10A 120.8 . .
C31 C10 H10A 120.8 . .
C33 C11 C23 125.4(9) . .
C33 C11 H11A 117.3 . .
C23 C11 H11A 117.3 . .
C68 C12 C59 121.5(7) . .
C68 C12 H12A 119.2 . .
C59 C12 H12A 119.2 . .
C16 C13 C14 118.3(8) . .
C16 C13 H13A 120.9 . .
C14 C13 H13A 120.9 . .
C13 C14 C15 114.4(7) . .
C13 C14 H14A 108.7 . .
C15 C14 H14A 108.7 . .
C13 C14 H14B 108.7 . .
C15 C14 H14B 108.7 . .
H14A C14 H14B 107.6 . .
C20 C15 C10 117.5(7) . .
C20 C15 C14 123.0(8) . .
C10 C15 C14 119.5(8) . .
C13 C16 C40 113.3(7) . .
C13 C16 H16A 108.9 . .
C40 C16 H16A 108.9 . .
C13 C16 H16B 108.9 . .
C40 C16 H16B 108.9 . .
H16A C16 H16B 107.7 . .
C40 C17 C26 121.5(7) . .
C40 C17 H17A 119.3 . .
C26 C17 H17A 119.3 . .
C21 C18 C47 123.5(7) . .
C21 C18 H18A 118.3 . .
C47 C18 H18A 118.3 . .
C30 C19 C29 121.4(8) . .
C30 C19 H19A 119.3 . .
C29 C19 H19A 119.3 . .
C15 C20 C56 120.2(7) . .
C15 C20 H20A 119.9 . .
C56 C20 H20A 119.9 . .
C18 C21 C66 120.2(7) . .
C18 C21 H21A 119.9 . .
C66 C21 H21A 119.9 . .
C23 C22 C7 115.6(8) . .
C23 C22 C37 125.2(10) . .
C7 C22 C37 118.4(10) . .
C22 C23 C11 123.2(10) . .
C22 C23 H23A 118.4 . .
C11 C23 H23A 118.4 . .
C80 C24 C52 122.0(6) . .
C80 C24 H24A 119.0 . .
C52 C24 H24A 119.0 . .
C45 C25 C39 124.1(9) . .
C45 C25 H25A 117.9 . .
C39 C25 H25A 117.9 . .
N4 C26 C17 124.1(7) . .
N4 C26 H26A 117.9 . .
C17 C26 H26A 117.9 . .
C46 C27 C28 122.7(8) . .
C46 C27 H27A 118.7 . .
C28 C27 H27A 118.7 . .
C39 C28 C27 116.5(7) . .
C39 C28 N1 121.5(8) . .
C27 C28 N1 121.8(8) . .
C68 C29 C19 120.0(8) . .
C68 C29 H29A 120.0 . .
C19 C29 H29A 120.0 . .
C59 C30 C19 116.2(7) . .
C59 C30 C47 122.5(6) . .
C19 C30 C47 121.3(6) . .
N3 C31 C10 123.8(7) . .
N3 C31 H31A 118.1 . .
C10 C31 H31A 118.1 . .
O3 C32 O6 124.2(6) . .
O3 C32 C63 118.9(6) . .
O6 C32 C63 116.8(6) . .
O3 C32 Zn1 74.7(4) . 3_455
O6 C32 Zn1 49.8(3) . 3_455
C63 C32 Zn1 165.1(5) . 3_455
C11 C33 C36 112.4(7) . .
C11 C33 C45 124.8(8) . .
C36 C33 C45 120.7(8) . .
C35 C34 C79 121.7(6) . .
C35 C34 H34A 119.2 . .
C79 C34 H34A 119.2 . .
C34 C35 C67 121.4(6) . .
C34 C35 H35A 119.3 . .
C67 C35 H35A 119.3 . .
C7 C36 C33 117.6(12) . .
C7 C36 H36A 121.2 . .
C33 C36 H36A 121.2 . .
O4 C37 O1 118.7(9) . .
O4 C37 C22 120.2(9) . .
O1 C37 C22 121.0(10) . .
O4 C37 Zn4 47.6(4) . .
O1 C37 Zn4 71.2(5) . .
C22 C37 Zn4 167.7(9) . .
C40 C38 C43 121.1(7) . .
C40 C38 H38A 119.5 . .
C43 C38 H38A 119.5 . .
C28 C39 C25 121.1(9) . .
C28 C39 H39A 119.4 . .
C25 C39 H39A 119.4 . .
C17 C40 C38 114.9(7) . .
C17 C40 C16 120.7(7) . .
C38 C40 C16 124.3(7) . .
C48 C41 C71 122.4(6) . .
C48 C41 H41A 118.8 . .
C71 C41 H41A 118.8 . .
C71 C42 C44 118.3(6) . .
C71 C42 H42A 120.8 . .
C44 C42 H42A 120.8 . .
N4 C43 C38 123.9(8) . .
N4 C43 H43A 118.0 . .
C38 C43 H43A 118.0 . .
C53 C44 C42 122.2(6) . .
C53 C44 H44A 118.9 . .
C42 C44 H44A 118.9 . .
C25 C45 C46 113.5(7) . .
C25 C45 C33 124.1(8) . .
C46 C45 C33 122.3(8) . .
C27 C46 C45 121.8(8) . .
C27 C46 H46A 119.1 . .
C45 C46 H46A 119.1 . .
C18 C47 C58 114.5(7) . .
C18 C47 C30 122.2(6) . .
C58 C47 C30 123.3(6) . .
C41 C48 C53 120.2(6) . .
C41 C48 H48A 119.9 . .
C53 C48 H48A 119.9 . .
C57 C49 C52 118.5(6) . .
C57 C49 C61 121.0(5) . .
C52 C49 C61 120.5(6) . .
C55 C50 C67 122.2(6) . .
C55 C50 H50A 118.9 . .
C67 C50 H50A 118.9 . .
C63 C51 C77 119.9(6) . .
C63 C51 H51A 120.1 . .
C77 C51 H51A 120.1 . .
C49 C52 C24 120.6(6) . .
C49 C52 H52A 119.7 . .
C24 C52 H52A 119.7 . .
C44 C53 N1 123.4(6) . .
C44 C53 C48 117.3(6) . .
N1 C53 C48 119.1(5) . .
C92 C54 C87 124.0(6) . .
C92 C54 H54A 118.0 . .
C87 C54 H54A 118.0 . .
C50 C55 C79 120.3(6) . .
C50 C55 H55A 119.8 . .
C79 C55 H55A 119.8 . .
N3 C56 C20 124.9(7) . .
N3 C56 H56A 117.6 . .
C20 C56 H56A 117.6 . .
C49 C57 C82 121.3(6) . .
C49 C57 H57A 119.3 . .
C82 C57 H57A 119.3 . .
C75 C58 C47 121.9(6) . .
C75 C58 H58A 119.0 . .
C47 C58 H58A 119.0 . .
C30 C59 C12 122.1(7) . .
C30 C59 H59A 119.0 . .
C12 C59 H59A 119.0 . .
C78 C60 C61 120.1(6) . .
C78 C60 H60A 119.9 . .
C61 C60 H60A 119.9 . .
C60 C61 C77 116.7(5) . .
C60 C61 C49 122.3(5) . .
C77 C61 C49 120.9(5) . .
C81 C62 C83 118.9(6) . .
C81 C62 H62A 120.5 . .
C83 C62 H62A 120.5 . .
C51 C63 C78 120.7(6) . .
C51 C63 C32 120.5(6) . .
C78 C63 C32 118.7(6) . .
C69 C64 C95 120.9(6) . .
C69 C64 H64A 119.5 . .
C95 C64 H64A 119.5 . .
C84 C65 C69 118.4(5) . .
C84 C65 N2 121.8(5) . .
C69 C65 N2 119.9(5) . .
C75 C66 C21 118.4(7) . .
C75 C66 C93 121.2(6) . .
C21 C66 C93 120.2(6) . .
C50 C67 C35 116.4(6) . .
C50 C67 C71 122.3(5) . .
C35 C67 C71 121.3(6) . .
C12 C68 C29 118.6(7) . .
C12 C68 N1 122.3(6) . .
C29 C68 N1 118.9(7) . .
C64 C69 C65 120.6(5) . .
C64 C69 H69A 119.7 . .
C65 C69 H69A 119.7 . .
C89 C70 C88 121.7(6) . .
C89 C70 H70A 119.2 . .
C88 C70 H70A 119.2 . .
C41 C71 C42 119.2(6) . .
C41 C71 C67 122.6(6) . .
C42 C71 C67 118.2(6) . .
C97 C72 C85 120.8(5) . .
C97 C72 H72A 119.6 . .
C85 C72 H72A 119.6 . .
C99 C73 C94 120.9(5) . .
C99 C73 H73A 119.6 . .
C94 C73 H73A 119.6 . .
C95 C74 C84 121.4(5) . .
C95 C74 H74A 119.3 . .
C84 C74 H74A 119.3 . .
C66 C75 C58 121.2(6) . .
C66 C75 H75A 119.4 . .
C58 C75 H75A 119.4 . .
C96 C76 C85 119.7(5) . .
C96 C76 H76A 120.1 . .
C85 C76 H76A 120.1 . .
C51 C77 C61 121.9(6) . .
C51 C77 H77A 119.1 . .
C61 C77 H77A 119.1 . .
C63 C78 C60 120.6(5) . .
C63 C78 H78A 119.7 . .
C60 C78 H78A 119.7 . .
C34 C79 C55 117.9(6) . .
C34 C79 C91 120.1(5) . .
C55 C79 C91 121.9(6) . .
C24 C80 C82 117.3(5) . .
C24 C80 N2 122.9(5) . .
C82 C80 N2 119.8(5) . .
C62 C81 C89 119.4(5) . .
C62 C81 N2 119.9(6) . .
C89 C81 N2 120.6(5) . .
C80 C82 C57 120.2(6) . .
C80 C82 H82A 119.9 . .
C57 C82 H82A 119.9 . .
C62 C83 C88 123.2(6) . .
C62 C83 H83A 118.4 . .
C88 C83 H83A 118.4 . .
C74 C84 C65 120.3(5) . .
C74 C84 H84A 119.8 . .
C65 C84 H84A 119.8 . .
C72 C85 C76 118.0(5) . .
C72 C85 C95 121.6(5) . .
C76 C85 C95 120.4(5) . .
O11 C86 O12 126.4(5) . .
O11 C86 C90 117.3(5) . .
O12 C86 C90 116.2(6) . .
C54 C87 C94 117.7(6) . .
C54 C87 H87A 121.1 . .
C94 C87 H87A 121.1 . .
C83 C88 C70 116.0(5) . .
C83 C88 C92 121.3(5) . .
C70 C88 C92 122.7(5) . .
C70 C89 C81 120.7(5) . .
C70 C89 H89A 119.6 . .
C81 C89 H89A 119.6 . .
C97 C90 C96 118.9(5) . .
C97 C90 C86 121.0(5) . .
C96 C90 C86 120.0(5) . .
O7 C91 O9 121.8(6) . .
O7 C91 C79 118.1(6) . .
O9 C91 C79 120.0(5) . .
C99 C92 C54 116.2(5) . .
C99 C92 C88 122.1(5) . .
C54 C92 C88 121.6(5) . .
O5 C93 O8 124.1(6) . .
O5 C93 C66 116.0(6) . .
O8 C93 C66 119.9(6) . .
C73 C94 C87 118.7(5) . .
C73 C94 C98 120.7(5) . .
C87 C94 C98 120.6(6) . .
C74 C95 C64 118.3(5) . .
C74 C95 C85 119.5(5) . .
C64 C95 C85 122.0(5) . .
C90 C96 C76 120.9(6) . .
C90 C96 H96A 119.6 . .
C76 C96 H96A 119.6 . .
C72 C97 C90 121.4(5) . .
C72 C97 H97A 119.3 . .
C90 C97 H97A 119.3 . .
O13 C98 O10 124.2(5) . .
O13 C98 C94 117.1(6) . .
O10 C98 C94 118.7(6) . .
C92 C99 C73 122.2(5) . .
C92 C99 H99A 118.9 . .
C73 C99 H99A 118.9 . .

loop_
_geom_bond_atom_site_label_1
_geom_bond_atom_site_label_2
_geom_bond_distance
_geom_bond_site_symmetry_2
Zn1 O6 1.959(4) 3_545
Zn1 O13 1.971(4) .
Zn1 O11 2.002(4) 1_655
Zn1 N3 2.068(5) .
Zn1 O3 2.498(5) 3_545
Zn1 C32 2.521(6) 3_545
Zn3 Zn3' 0.527(10) .
Zn3 O9 1.921(6) 3
Zn3 O10 1.940(6) 1_455
Zn3 O12 2.002(5) .
Zn3 O2 2.053(5) .
Zn3 O8 2.148(5) .
Zn3' O8 1.696(11) .
Zn3' O12 1.828(11) .
Zn3' O10 1.992(9) 1_455
Zn3' O9 2.166(10) 3
Zn3' O2 2.552(11) .
Zn4 O4 1.960(5) .
Zn4 O5 1.971(5) 3_545
Zn4 O7 1.984(4) 1_655
Zn4 N4 2.064(5) 8_446
Zn4 O1 2.453(7) .
Zn4 C37 2.552(10) .
N1 C53 1.405(9) .
N1 C68 1.431(9) .
N1 C28 1.467(9) .
N2 C80 1.395(8) .
N2 C65 1.403(7) .
N2 C81 1.431(7) .
N3 C31 1.285(9) .
N3 C56 1.320(8) .
N4 C43 1.303(9) .
N4 C26 1.309(8) .
N4 Zn4 2.064(5) 8_545
O1 C37 1.249(13) .
O2 C6 1.234(13) .
O3 C32 1.242(8) .
O3 Zn1 2.498(5) 3_455
O4 C37 1.182(11) .
O5 C93 1.221(7) .
O5 Zn4 1.971(5) 3_455
O6 C32 1.270(8) .
O6 Zn1 1.959(4) 3_455
O7 C91 1.255(7) .
O7 Zn4 1.984(4) 1_455
O8 C93 1.226(7) .
O9 C91 1.267(8) .
O9 Zn3 1.921(6) 3_445
O9 Zn3' 2.166(10) 3_445
O10 C98 1.257(8) .
O10 Zn3 1.940(6) 1_655
O10 Zn3' 1.992(9) 1_655
O11 C86 1.219(7) .
O11 Zn1 2.002(4) 1_455
O12 C86 1.257(7) .
O13 C98 1.245(8) .
C1 N5 1.62(5) .
C1 C2 1.83(4) .
C2 C4 1.76(3) .
C3 N5 1.33(2) .
C3 H3B 0.9600 .
C3 H3C 0.9600 .
C3 H3D 0.9600 .
C4 N6 1.61(2) .
C5 N6 1.503(14) .
C5 H5A 0.9600 .
C5 H5B 0.9600 .
C5 H5C 0.9600 .
C6 N5 1.324(14) .
C6 N6 1.340(13) .
C7 C36 1.379(13) .
C7 C22 1.386(15) .
C7 H7A 0.9300 .
C10 C15 1.348(11) .
C10 C31 1.415(11) .
C10 H10A 0.9300 .
C11 C33 1.311(12) .
C11 C23 1.371(12) .
C11 H11A 0.9300 .
C12 C68 1.343(10) .
C12 C59 1.388(11) .
C12 H12A 0.9300 .
C13 C16 1.449(11) .
C13 C14 1.469(11) .
C13 H13A 0.9300 .
C14 C15 1.525(11) .
C14 H14A 0.9700 .
C14 H14B 0.9700 .
C15 C20 1.336(11) .
C16 C40 1.528(10) .
C16 H16A 0.9700 .
C16 H16B 0.9700 .
C17 C40 1.318(10) .
C17 C26 1.359(10) .
C17 H17A 0.9300 .
C18 C21 1.361(11) .
C18 C47 1.396(11) .
C18 H18A 0.9300 .
C19 C30 1.391(11) .
C19 C29 1.403(13) .
C19 H19A 0.9300 .
C20 C56 1.347(10) .
C20 H20A 0.9300 .
C21 C66 1.372(10) .
C21 H21A 0.9300 .
C22 C23 1.258(13) .
C22 C37 1.493(12) .
C23 H23A 0.9300 .
C24 C80 1.367(9) .
C24 C52 1.390(9) .
C24 H24A 0.9300 .
C25 C45 1.327(12) .
C25 C39 1.378(13) .
C25 H25A 0.9300 .
C26 H26A 0.9300 .
C27 C46 1.325(11) .
C27 C28 1.363(11) .
C27 H27A 0.9300 .
C28 C39 1.333(12) .
C29 C68 1.374(11) .
C29 H29A 0.9300 .
C30 C59 1.368(10) .
C30 C47 1.477(10) .
C31 H31A 0.9300 .
C32 C63 1.549(9) .
C32 Zn1 2.521(6) 3_455
C33 C36 1.462(14) .
C33 C45 1.478(10) .
C34 C35 1.361(9) .
C34 C79 1.380(9) .
C34 H34A 0.9300 .
C35 C67 1.400(9) .
C35 H35A 0.9300 .
C36 H36A 0.9300 .
C38 C40 1.347(11) .
C38 C43 1.358(12) .
C38 H38A 0.9300 .
C39 H39A 0.9300 .
C41 C48 1.351(9) .
C41 C71 1.370(9) .
C41 H41A 0.9300 .
C42 C71 1.392(9) .
C42 C44 1.408(10) .
C42 H42A 0.9300 .
C43 H43A 0.9300 .
C44 C53 1.365(10) .
C44 H44A 0.9300 .
C45 C46 1.423(12) .
C46 H46A 0.9300 .
C47 C58 1.398(10) .
C48 C53 1.423(9) .
C48 H48A 0.9300 .
C49 C57 1.353(8) .
C49 C52 1.368(9) .
C49 C61 1.484(9) .
C50 C55 1.380(9) .
C50 C67 1.384(9) .
C50 H50A 0.9300 .
C51 C63 1.338(9) .
C51 C77 1.372(9) .
C51 H51A 0.9300 .
C52 H52A 0.9300 .
C54 C92 1.380(9) .
C54 C87 1.380(9) .
C54 H54A 0.9300 .
C55 C79 1.381(8) .
C55 H55A 0.9300 .
C56 H56A 0.9300 .
C57 C82 1.410(8) .
C57 H57A 0.9300 .
C58 C75 1.376(9) .
C58 H58A 0.9300 .
C59 H59A 0.9300 .
C60 C78 1.381(8) .
C60 C61 1.398(8) .
C60 H60A 0.9300 .
C61 C77 1.404(8) .
C62 C81 1.376(9) .
C62 C83 1.383(9) .
C62 H62A 0.9300 .
C63 C78 1.370(9) .
C64 C69 1.377(8) .
C64 C95 1.396(8) .
C64 H64A 0.9300 .
C65 C84 1.390(9) .
C65 C69 1.399(9) .
C66 C75 1.361(9) .
C66 C93 1.491(9) .
C67 C71 1.513(9) .
C69 H69A 0.9300 .
C70 C89 1.357(8) .
C70 C88 1.408(8) .
C70 H70A 0.9300 .
C72 C97 1.370(8) .
C72 C85 1.396(8) .
C72 H72A 0.9300 .
C73 C99 1.369(8) .
C73 C94 1.380(8) .
C73 H73A 0.9300 .
C74 C95 1.375(8) .
C74 C84 1.388(8) .
C74 H74A 0.9300 .
C75 H75A 0.9300 .
C76 C96 1.394(8) .
C76 C85 1.407(9) .
C76 H76A 0.9300 .
C77 H77A 0.9300 .
C78 H78A 0.9300 .
C79 C91 1.505(9) .
C80 C82 1.385(9) .
C81 C89 1.398(9) .
C82 H82A 0.9300 .
C83 C88 1.392(9) .
C83 H83A 0.9300 .
C84 H84A 0.9300 .
C85 C95 1.480(8) .
C86 C90 1.498(8) .
C87 C94 1.404(9) .
C87 H87A 0.9300 .
C88 C92 1.449(8) .
C89 H89A 0.9300 .
C90 C97 1.373(8) .
C90 C96 1.380(8) .
C92 C99 1.368(8) .
C94 C98 1.502(8) .
C96 H96A 0.9300 .
C97 H97A 0.9300 .
C99 H99A 0.9300 .

loop_
_platon_squeeze_void_nr
_platon_squeeze_void_average_x
_platon_squeeze_void_average_y
_platon_squeeze_void_average_z
_platon_squeeze_void_volume
_platon_squeeze_void_count_electrons
1 -0.006 -0.005 -0.006 17919.2 218.6
